data_7056045
loop_
_publ_author_name
'Altaf, Muhammad'
'Mansha, Muhammad'
'Sohail, Manzar'
'Isab, Anvarhusein A.'
'Ullah, Nisar'
'Khan, Safyan A.'
'Sher, Muhammad'
'Stoeckli-Evans, Helen'

_publ_section_title
;
 Synthesis, structures and photoluminescence properties of mixed ligand
 divalent metal--organic frameworks
;
_journal_issue 8
_journal_name_full 'New J. Chem.'
_journal_page_first 2980
_journal_paper_doi 10.1039/C7NJ00188F
_journal_volume 41
_journal_year 2017
_chemical_absolute_configuration unk
_chemical_formula_moiety 'C27 H28 N4 O10 Zn2'
_chemical_formula_sum 'C27 H28 N4 O10 Zn2'
_chemical_formula_weight 699.27
_space_group_crystal_system tetragonal
_space_group_IT_number 110
_space_group_name_Hall 'I 4bw -2c'
_space_group_name_H-M_alt 'I 41 c d'
_symmetry_space_group_name_Hall 'I 4bw -2c'
_symmetry_space_group_name_H-M 'I 41 c d'
_atom_sites_solution_hydrogens mixed
_atom_sites_solution_primary direct
_atom_sites_solution_secondary difmap
_audit_creation_method SHELXL-2014/6
_audit_update_record
;
2016-07-20 deposited with the CCDC.
2017-03-08 downloaded from the CCDC.
;
_cell_angle_alpha 90
_cell_angle_beta 90
_cell_angle_gamma 90
_cell_formula_units_Z 8
_cell_length_a 13.8940(4)
_cell_length_b 13.8940(4)
_cell_length_c 28.8987(10)
_cell_measurement_reflns_used 34778
_cell_measurement_temperature 203(2)
_cell_measurement_theta_max 26.69
_cell_measurement_theta_min 1.41
_cell_volume 5578.7(3)
_computing_cell_refinement 'X-Area (Stoe & Cie, 2009)'
_computing_data_collection 'X-Area (Stoe & Cie, 2009)'
_computing_data_reduction 'X-RED32 (Stoe & Cie, 2009)'
_computing_molecular_graphics 'PLATON (Spek, 2009) and Mercury (Macrae et al., 2008)'
_computing_publication_material
;
SHELXL-2014/6 (Sheldrick, 2015) and PLATON (Spek, 2009)
;
_computing_structure_refinement 'SHELXL-2014/6 (Sheldrick, 2015)'
_computing_structure_solution 'SHELXS-2014/6 (Sheldrick, 2008)'
_diffrn_ambient_temperature 203(2)
_diffrn_detector 'image plate (34 cm diameter)'
_diffrn_detector_type STOE
_diffrn_measured_fraction_theta_full 1.000
_diffrn_measured_fraction_theta_max 0.999
_diffrn_measurement_device '2-circle goniometer'
_diffrn_measurement_device_type 'STOE IPDS 2'
_diffrn_measurement_method '\f + \w scans'
_diffrn_radiation_monochromator 'plane graphite'
_diffrn_radiation_source 'fine-focus sealed tube'
_diffrn_radiation_type MoK\a
_diffrn_radiation_wavelength 0.71073
_diffrn_reflns_av_R_equivalents 0.0428
_diffrn_reflns_av_unetI/netI 0.0179
_diffrn_reflns_Laue_measured_fraction_full 1.000
_diffrn_reflns_Laue_measured_fraction_max 0.999
_diffrn_reflns_limit_h_max 17
_diffrn_reflns_limit_h_min -17
_diffrn_reflns_limit_k_max 17
_diffrn_reflns_limit_k_min -17
_diffrn_reflns_limit_l_max 35
_diffrn_reflns_limit_l_min -34
_diffrn_reflns_number 38089
_diffrn_reflns_point_group_measured_fraction_full 0.991
_diffrn_reflns_point_group_measured_fraction_max 0.987
_diffrn_reflns_theta_full 25.242
_diffrn_reflns_theta_max 26.246
_diffrn_reflns_theta_min 2.507
_diffrn_source 'sealed X-ray tube, 12 x 0.4 mm long-fine focus'
_exptl_absorpt_coefficient_mu 1.786
_exptl_absorpt_correction_T_max 1.0000
_exptl_absorpt_correction_T_min 0.7884
_exptl_absorpt_correction_type multi-scan
_exptl_absorpt_process_details '(MULABS; Spek, 2009)'
_exptl_crystal_colour yellow
_exptl_crystal_density_diffrn 1.665
_exptl_crystal_description rod
_exptl_crystal_F_000 2864
_exptl_crystal_size_max 0.50
_exptl_crystal_size_mid 0.35
_exptl_crystal_size_min 0.30
_refine_diff_density_max 0.420
_refine_diff_density_min -0.282
_refine_diff_density_rms 0.045
_refine_ls_abs_structure_details
;
 Flack x determined using 1226 quotients [(I+)-(I-)]/[(I+)+(I-)]
 (Parsons, Flack and Wagner, Acta Cryst. B69 (2013) 249-259).
;
_refine_ls_abs_structure_Flack -0.003(5)
_refine_ls_extinction_method none
_refine_ls_goodness_of_fit_ref 1.040
_refine_ls_hydrogen_treatment mixed
_refine_ls_matrix_type full
_refine_ls_number_parameters 202
_refine_ls_number_reflns 2784
_refine_ls_number_restraints 3
_refine_ls_restrained_S_all 1.040
_refine_ls_R_factor_all 0.0234
_refine_ls_R_factor_gt 0.0211
_refine_ls_shift/su_max 0.000
_refine_ls_shift/su_mean 0.000
_refine_ls_structure_factor_coef Fsqd
_refine_ls_weighting_details 'w=1/[\s^2^(Fo^2^)+(0.0343P)^2^] where P=(Fo^2^+2Fc^2^)/3'
_refine_ls_weighting_scheme calc
_refine_ls_wR_factor_gt 0.0490
_refine_ls_wR_factor_ref 0.0496
_reflns_Friedel_coverage 0.933
_reflns_Friedel_fraction_full 0.981
_reflns_Friedel_fraction_max 0.975
_reflns_number_gt 2653
_reflns_number_total 2784
_reflns_threshold_expression 'I > 2\s(I)'
_cod_data_source_file c7nj00188f2.cif
_cod_data_source_block 3
_cod_depositor_comments 'Adding full bibliography for 7056045--7056047.cif.'
_cod_original_cell_volume 5578.7(4)
_cod_database_code 7056045
_shelx_space_group_comment
;
The symmetry employed for this shelxl refinement is uniquely defined
by the following loop, which should always be used as a source of
symmetry information in preference to the above space-group names.
They are only intended as comments.
;
_shelx_estimated_absorpt_t_min 0.469
_shelx_estimated_absorpt_t_max 0.616
_shelxl_version_number 2014/6

loop_
_space_group_symop_operation_xyz
'x, y, z'
'-x, y, z+1/2'
'-x+1/2, -y+1/2, z+1/2'
'x+1/2, -y+1/2, z'
'-y, -x+1/2, z+3/4'
'y+1/2, -x, z+3/4'
'-y, x+1/2, z+1/4'
'y+1/2, x, z+1/4'
'x+1/2, y+1/2, z+1/2'
'-x+1/2, y+1/2, z+1'
'-x+1, -y+1, z+1'
'x+1, -y+1, z+1/2'
'-y+1/2, -x+1, z+5/4'
'y+1, -x+1/2, z+5/4'
'-y+1/2, x+1, z+3/4'
'y+1, x+1/2, z+3/4'

loop_
_atom_site_label
_atom_site_type_symbol
_atom_site_fract_x
_atom_site_fract_y
_atom_site_fract_z
_atom_site_U_iso_or_equiv
_atom_site_adp_type
_atom_site_occupancy
_atom_site_site_symmetry_order
_atom_site_calc_flag
_atom_site_refinement_flags_posn
_atom_site_refinement_flags_adp
_atom_site_refinement_flags_occupancy
Zn1 Zn 0.60341(2) 0.69479(2) 0.70603(2) 0.02013(10) Uani 1 1 d . . .
O1 O 0.6283(2) 0.60528(17) 0.65591(9) 0.0350(6) Uani 1 1 d . . .
O2 O 0.62074(16) 0.48417(16) 0.70549(11) 0.0332(5) Uani 1 1 d . . .
O3 O 0.68945(17) 0.17562(16) 0.51401(9) 0.0261(5) Uani 1 1 d . . .
O4 O 0.70036(17) 0.30578(17) 0.46888(8) 0.0291(6) Uani 1 1 d . . .
O1W O 0.46638(16) 0.67723(17) 0.72619(9) 0.0266(5) Uani 1 1 d D . .
H1WA H 0.437(3) 0.626(2) 0.7203(15) 0.040 Uiso 1 1 d D U .
H1WB H 0.426(3) 0.718(3) 0.7208(15) 0.040 Uiso 1 1 d D U .
N1 N 0.6021(2) 0.8271(2) 0.67817(11) 0.0296(6) Uani 1 1 d . . .
N2 N 0.59828(19) 0.9479(2) 0.62959(11) 0.0289(6) Uani 1 1 d . . .
C1 C 0.6292(2) 0.5160(2) 0.66559(11) 0.0242(7) Uani 1 1 d . . .
C2 C 0.6427(2) 0.4497(2) 0.62482(11) 0.0219(6) Uani 1 1 d . . .
C3 C 0.6747(2) 0.3554(2) 0.63133(11) 0.0219(6) Uani 1 1 d . . .
H3 H 0.6873 0.3327 0.6614 0.026 Uiso 1 1 calc R U .
C4 C 0.6880(2) 0.2949(2) 0.59344(11) 0.0221(6) Uani 1 1 d . . .
H4 H 0.7092 0.2313 0.5980 0.026 Uiso 1 1 calc R U .
C5 C 0.6700(2) 0.3283(2) 0.54922(11) 0.0200(6) Uani 1 1 d . . .
C6 C 0.6879(2) 0.2671(2) 0.50719(11) 0.0221(6) Uani 1 1 d . . .
C7 C 0.6373(3) 0.4227(2) 0.54278(12) 0.0267(7) Uani 1 1 d . . .
H7 H 0.6242 0.4453 0.5128 0.032 Uiso 1 1 calc R U .
C8 C 0.6242(2) 0.4827(2) 0.58038(12) 0.0275(7) Uani 1 1 d . . .
H8 H 0.6028 0.5462 0.5758 0.033 Uiso 1 1 calc R U .
C9 C 0.5878(2) 0.8532(3) 0.63470(13) 0.0288(7) Uani 1 1 d . . .
C10 C 0.6226(2) 0.9847(3) 0.67269(14) 0.0318(7) Uani 1 1 d . . .
H10 H 0.6350 1.0495 0.6799 0.038 Uiso 1 1 calc R U .
C11 C 0.6250(2) 0.9113(2) 0.70142(16) 0.0318(8) Uani 1 1 d . . .
H11 H 0.6400 0.9153 0.7331 0.038 Uiso 1 1 calc R U .
C12 C 0.5933(2) 1.0062(3) 0.58696(12) 0.0303(8) Uani 1 1 d . . .
H12A H 0.6463 0.9867 0.5667 0.036 Uiso 1 1 calc R U .
H12B H 0.6040 1.0737 0.5953 0.036 Uiso 1 1 calc R U .
C13 C 0.5000 1.0000 0.55952(15) 0.0338(11) Uani 1 2 d S T P
H13A H 0.4962 1.0567 0.5394 0.041 Uiso 1 1 d R U .
C14 C 0.5644(3) 0.7857(3) 0.59584(15) 0.0399(9) Uani 1 1 d . . .
H14A H 0.5808 0.7204 0.6048 0.060 Uiso 1 1 calc R U .
H14B H 0.6011 0.8036 0.5686 0.060 Uiso 1 1 calc R U .
H14C H 0.4962 0.7893 0.5889 0.060 Uiso 1 1 calc R U .

loop_
_atom_site_aniso_label
_atom_site_aniso_U_11
_atom_site_aniso_U_22
_atom_site_aniso_U_33
_atom_site_aniso_U_23
_atom_site_aniso_U_13
_atom_site_aniso_U_12
Zn1 0.02315(17) 0.01984(17) 0.01739(15) -0.00044(16) -0.00204(16) 0.00182(12)
O1 0.0496(15) 0.0263(12) 0.0292(13) -0.0078(10) -0.0008(12) 0.0065(11)
O2 0.0424(12) 0.0322(12) 0.0248(11) -0.0076(14) 0.0127(14) -0.0069(10)
O3 0.0348(13) 0.0198(11) 0.0237(12) -0.0051(9) 0.0001(10) 0.0000(9)
O4 0.0402(14) 0.0268(12) 0.0201(14) -0.0042(8) 0.0048(9) -0.0023(10)
O1W 0.0217(11) 0.0244(11) 0.0337(13) -0.0004(10) -0.0029(10) 0.0003(9)
N1 0.0282(15) 0.0299(14) 0.0308(16) 0.0012(12) -0.0008(12) 0.0021(12)
N2 0.0213(13) 0.0307(15) 0.0348(17) 0.0068(12) 0.0014(12) 0.0016(11)
C1 0.0159(13) 0.0289(16) 0.0279(19) -0.0098(14) 0.0001(11) -0.0005(12)
C2 0.0184(14) 0.0259(16) 0.0214(16) -0.0060(12) 0.0030(12) -0.0013(12)
C3 0.0209(14) 0.0255(15) 0.0192(16) -0.0001(12) 0.0008(12) -0.0014(12)
C4 0.0210(15) 0.0184(14) 0.0267(17) 0.0002(12) 0.0030(12) -0.0003(11)
C5 0.0165(14) 0.0211(15) 0.0223(15) -0.0061(12) 0.0023(12) -0.0030(11)
C6 0.0171(13) 0.0274(16) 0.0217(16) -0.0051(13) -0.0012(12) -0.0009(12)
C7 0.0312(17) 0.0285(17) 0.0204(17) -0.0037(13) -0.0014(13) 0.0039(14)
C8 0.0335(18) 0.0217(16) 0.0271(17) -0.0042(13) -0.0002(14) 0.0054(13)
C9 0.0218(17) 0.0330(17) 0.0317(19) 0.0057(14) -0.0006(13) 0.0041(13)
C10 0.0277(17) 0.0312(17) 0.0364(19) -0.0082(16) -0.0011(14) -0.0017(13)
C11 0.0287(16) 0.0366(18) 0.030(2) -0.0115(17) 0.0006(16) 0.0028(12)
C12 0.0268(17) 0.0336(18) 0.0306(19) 0.0110(14) 0.0054(14) 0.0040(14)
C13 0.034(3) 0.047(3) 0.020(2) 0.000 0.000 0.007(2)
C14 0.034(2) 0.041(2) 0.044(2) -0.0193(18) -0.0067(16) 0.0013(16)

loop_
_atom_type_symbol
_atom_type_description
_atom_type_scat_dispersion_real
_atom_type_scat_dispersion_imag
_atom_type_scat_source
C C 0.0033 0.0016 'International Tables Vol C Tables 4.2.6.8 and 6.1.1.4'
H H 0.0000 0.0000 'International Tables Vol C Tables 4.2.6.8 and 6.1.1.4'
N N 0.0061 0.0033 'International Tables Vol C Tables 4.2.6.8 and 6.1.1.4'
O O 0.0106 0.0060 'International Tables Vol C Tables 4.2.6.8 and 6.1.1.4'
Zn Zn 0.2839 1.4301 'International Tables Vol C Tables 4.2.6.8 and 6.1.1.4'

loop_
_geom_angle_atom_site_label_1
_geom_angle_atom_site_label_2
_geom_angle_atom_site_label_3
_geom_angle
_geom_angle_site_symmetry_1
_geom_angle_site_symmetry_3
O1 Zn1 O3 121.61(10) . 8
O1 Zn1 O1W 107.95(11) . .
O3 Zn1 O1W 103.51(10) 8 .
O1 Zn1 N1 106.82(12) . .
O3 Zn1 N1 112.53(12) 8 .
O1W Zn1 N1 102.67(11) . .
C1 O1 Zn1 117.6(2) . .
C6 O3 Zn1 112.1(2) . 16_444
Zn1 O1W H1WA 120(3) . .
Zn1 O1W H1WB 121(3) . .
H1WA O1W H1WB 102(4) . .
C9 N1 C11 105.3(3) . .
C9 N1 Zn1 129.3(3) . .
C11 N1 Zn1 125.2(3) . .
C9 N2 C10 106.9(3) . .
C9 N2 C12 129.0(3) . .
C10 N2 C12 123.9(3) . .
O2 C1 O1 123.4(3) . .
O2 C1 C2 121.4(3) . .
O1 C1 C2 115.2(3) . .
C8 C2 C3 119.6(3) . .
C8 C2 C1 119.9(3) . .
C3 C2 C1 120.5(3) . .
C4 C3 C2 120.2(3) . .
C4 C3 H3 119.9 . .
C2 C3 H3 119.9 . .
C5 C4 C3 120.0(3) . .
C5 C4 H4 120.0 . .
C3 C4 H4 120.0 . .
C4 C5 C7 119.7(3) . .
C4 C5 C6 121.8(3) . .
C7 C5 C6 118.4(3) . .
O4 C6 O3 124.2(3) . .
O4 C6 C5 119.9(3) . .
O3 C6 C5 116.0(3) . .
C8 C7 C5 120.2(3) . .
C8 C7 H7 119.9 . .
C5 C7 H7 119.9 . .
C7 C8 C2 120.2(3) . .
C7 C8 H8 119.9 . .
C2 C8 H8 119.9 . .
N1 C9 N2 111.1(3) . .
N1 C9 C14 124.9(3) . .
N2 C9 C14 124.0(3) . .
C11 C10 N2 106.6(3) . .
C11 C10 H10 126.7 . .
N2 C10 H10 126.7 . .
C10 C11 N1 110.0(4) . .
C10 C11 H11 125.0 . .
N1 C11 H11 125.0 . .
N2 C12 C13 116.3(3) . .
N2 C12 H12A 108.2 . .
C13 C12 H12A 108.2 . .
N2 C12 H12B 108.2 . .
C13 C12 H12B 108.2 . .
H12A C12 H12B 107.4 . .
C12 C13 C12 117.2(4) . 11_564
C12 C13 H13A 108.0 . .
C12 C13 H13A 108.0 11_564 .
C9 C14 H14A 109.5 . .
C9 C14 H14B 109.5 . .
H14A C14 H14B 109.5 . .
C9 C14 H14C 109.5 . .
H14A C14 H14C 109.5 . .
H14B C14 H14C 109.5 . .

loop_
_geom_bond_atom_site_label_1
_geom_bond_atom_site_label_2
_geom_bond_distance
_geom_bond_site_symmetry_2
Zn1 O1 1.940(2) .
Zn1 O3 1.954(2) 8
Zn1 O1W 2.006(2) .
Zn1 N1 2.008(3) .
O1 C1 1.272(4) .
O2 C1 1.241(4) .
O3 C6 1.286(4) .
O3 Zn1 1.954(2) 16_444
O4 C6 1.243(4) .
O1W H1WA 0.83(3) .
O1W H1WB 0.81(3) .
N1 C9 1.323(5) .
N1 C11 1.385(5) .
N2 C9 1.331(5) .
N2 C10 1.389(5) .
N2 C12 1.476(4) .
C1 C2 1.508(4) .
C2 C8 1.388(5) .
C2 C3 1.395(5) .
C3 C4 1.393(4) .
C3 H3 0.9400 .
C4 C5 1.382(5) .
C4 H4 0.9400 .
C5 C7 1.401(5) .
C5 C6 1.503(4) .
C7 C8 1.382(5) .
C7 H7 0.9400 .
C8 H8 0.9400 .
C9 C14 1.499(5) .
C10 C11 1.316(6) .
C10 H10 0.9400 .
C11 H11 0.9400 .
C12 C13 1.522(4) .
C12 H12A 0.9800 .
C12 H12B 0.9800 .
C13 C12 1.522(4) 11_564
C13 H13A 0.9802 .
C14 H14A 0.9700 .
C14 H14B 0.9700 .
C14 H14C 0.9700 .

loop_
_geom_hbond_atom_site_label_D
_geom_hbond_atom_site_label_H
_geom_hbond_atom_site_label_A
_geom_hbond_distance_DH
_geom_hbond_distance_HA
_geom_hbond_distance_DA
_geom_hbond_angle_DHA
_geom_hbond_site_symmetry_A
O1W H1WA O2 0.83(3) 1.78(3) 2.618(3) 177(5) 11_554
O1W H1WB O4 0.81(3) 2.02(3) 2.814(3) 166(4) 14_464
C10 H10 O4 0.94 2.52 3.427(4) 163 7_655
C13 H13A O2 0.98 2.59 3.450(5) 147 16_454
C14 H14A O1 0.97 2.27 3.176(5) 154 .

loop_
_geom_torsion_atom_site_label_1
_geom_torsion_atom_site_label_2
_geom_torsion_atom_site_label_3
_geom_torsion_atom_site_label_4
_geom_torsion
_geom_torsion_site_symmetry_1
_geom_torsion_site_symmetry_4
Zn1 O1 C1 O2 -4.5(4) . .
Zn1 O1 C1 C2 176.3(2) . .
O2 C1 C2 C8 161.3(3) . .
O1 C1 C2 C8 -19.5(4) . .
O2 C1 C2 C3 -19.4(5) . .
O1 C1 C2 C3 159.8(3) . .
C8 C2 C3 C4 0.0(5) . .
C1 C2 C3 C4 -179.3(3) . .
C2 C3 C4 C5 0.4(5) . .
C3 C4 C5 C7 -0.8(5) . .
C3 C4 C5 C6 177.0(3) . .
Zn1 O3 C6 O4 -8.4(4) 16_444 .
Zn1 O3 C6 C5 171.9(2) 16_444 .
C4 C5 C6 O4 -157.6(3) . .
C7 C5 C6 O4 20.3(4) . .
C4 C5 C6 O3 22.2(4) . .
C7 C5 C6 O3 -159.9(3) . .
C4 C5 C7 C8 0.9(5) . .
C6 C5 C7 C8 -177.0(3) . .
C5 C7 C8 C2 -0.5(5) . .
C3 C2 C8 C7 0.1(5) . .
C1 C2 C8 C7 179.4(3) . .
C11 N1 C9 N2 -1.2(4) . .
Zn1 N1 C9 N2 -176.3(2) . .
C11 N1 C9 C14 177.8(3) . .
Zn1 N1 C9 C14 2.8(5) . .
C10 N2 C9 N1 1.1(4) . .
C12 N2 C9 N1 176.8(3) . .
C10 N2 C9 C14 -178.0(3) . .
C12 N2 C9 C14 -2.3(5) . .
C9 N2 C10 C11 -0.4(4) . .
C12 N2 C10 C11 -176.4(3) . .
N2 C10 C11 N1 -0.4(4) . .
C9 N1 C11 C10 1.0(4) . .
Zn1 N1 C11 C10 176.3(2) . .
C9 N2 C12 C13 57.8(4) . .
C10 N2 C12 C13 -127.1(3) . .
N2 C12 C13 C12 37.9(2) . 11_564
